data_4067372
loop_
_publ_author_name
'Yoder, Claude H.'
'Agee, Tamara M.'
'Griffith, Allison K.'
'Schaeffer, Charles D.'
'Carroll, Mary J.'
'DeToma, Alaina S.'
'Fleisher, Adam J.'
'Gettel, Cameron J.'
'Rheingold, Arnold L.'

_publ_section_title
;
 Use of73Ge NMR Spectroscopy and X-ray Crystallography for the Study of
 Electronic Interactions in Substituted Tetrakis(phenyl)-, -(phenoxy)-,
 and -(thiophenoxy)germanes
;
_journal_issue 3
_journal_name_full Organometallics
_journal_page_first 582
_journal_paper_doi 10.1021/om900905c
_journal_volume 29
_journal_year 2010
_chemical_formula_sum 'C24 H28 Ge O3'
_chemical_formula_weight 437.05
_chemical_name_systematic
; 
 tris(o-ethoxyphenyl)germane 
;
_space_group_IT_number 2
_symmetry_cell_setting triclinic
_symmetry_space_group_name_Hall '-P 1'
_symmetry_space_group_name_H-M 'P -1'
_atom_sites_solution_hydrogens geom
_atom_sites_solution_primary direct
_atom_sites_solution_secondary difmap
_audit_creation_method SHELXL-97
_cell_angle_alpha 78.028(2)
_cell_angle_beta 80.456(2)
_cell_angle_gamma 69.1880(10)
_cell_formula_units_Z 2
_cell_length_a 8.8594(8)
_cell_length_b 11.4220(9)
_cell_length_c 11.5301(9)
_cell_measurement_reflns_used 8393
_cell_measurement_temperature 100(2)
_cell_measurement_theta_max 28.16
_cell_measurement_theta_min 2.43
_cell_volume 1061.48(15)
_computing_cell_refinement 'Bruker SMART'
_computing_data_collection 'Bruker SMART'
_computing_data_reduction 'Bruker SAINT'
_computing_molecular_graphics 'Bruker SHELXTL'
_computing_publication_material 'Bruker SHELXTL'
_computing_structure_refinement 'SHELXL-97 (Sheldrick, 1997)'
_computing_structure_solution 'SHELXS-97 (Sheldrick, 1990)'
_diffrn_ambient_temperature 100(2)
_diffrn_measured_fraction_theta_full 0.995
_diffrn_measured_fraction_theta_max 0.904
_diffrn_measurement_device_type 'CCD area detector'
_diffrn_measurement_method 'phi and omega scans'
_diffrn_radiation_monochromator graphite
_diffrn_radiation_source 'fine-focus sealed tube'
_diffrn_radiation_type MoK\a
_diffrn_radiation_wavelength 0.71073
_diffrn_reflns_av_R_equivalents 0.0266
_diffrn_reflns_av_sigmaI/netI 0.0342
_diffrn_reflns_limit_h_max 11
_diffrn_reflns_limit_h_min -11
_diffrn_reflns_limit_k_max 15
_diffrn_reflns_limit_k_min -15
_diffrn_reflns_limit_l_max 15
_diffrn_reflns_limit_l_min -14
_diffrn_reflns_number 12833
_diffrn_reflns_theta_full 25.00
_diffrn_reflns_theta_max 28.26
_diffrn_reflns_theta_min 1.81
_exptl_absorpt_coefficient_mu 1.464
_exptl_absorpt_correction_T_max 0.8919
_exptl_absorpt_correction_T_min 0.6436
_exptl_absorpt_correction_type multi-scan
_exptl_absorpt_process_details SADABS
_exptl_crystal_colour colorless
_exptl_crystal_density_diffrn 1.367
_exptl_crystal_density_method 'not measured'
_exptl_crystal_description rod
_exptl_crystal_F_000 456
_exptl_crystal_size_max 0.33
_exptl_crystal_size_mid 0.10
_exptl_crystal_size_min 0.08
_refine_diff_density_max 0.595
_refine_diff_density_min -0.316
_refine_diff_density_rms 0.088
_refine_ls_extinction_method none
_refine_ls_goodness_of_fit_ref 1.052
_refine_ls_hydrogen_treatment mixed
_refine_ls_matrix_type full
_refine_ls_number_parameters 257
_refine_ls_number_reflns 4752
_refine_ls_number_restraints 0
_refine_ls_restrained_S_all 1.052
_refine_ls_R_factor_all 0.0452
_refine_ls_R_factor_gt 0.0388
_refine_ls_shift/su_max 0.008
_refine_ls_shift/su_mean 0.001
_refine_ls_structure_factor_coef Fsqd
_refine_ls_weighting_details 'calc w=1/[\s^2^(Fo^2^)+(0.0560P)^2^+0.8000P] where P=(Fo^2^+2Fc^2^)/3'
_refine_ls_weighting_scheme calc
_refine_ls_wR_factor_gt 0.0996
_refine_ls_wR_factor_ref 0.1040
_reflns_number_gt 4244
_reflns_number_total 4752
_reflns_threshold_expression >2sigma(I)
_cod_data_source_file om900905c_si_001.cif
_cod_data_source_block schaef2
_cod_depositor_comments
;
The following automatic conversions were performed:

'_symmetry_cell_setting' value 'Triclinic' changed to 'triclinic'
according to /home/saulius/struct/CIF-dictionaries/cif_core.dic
dictionary named 'cif_core.dic' version 2.4.1 from 2010-06-29.

Automatic conversion script
Id: cif_fix_values 1715 2011-07-08 13:25:40Z adriana 
;
_cod_original_sg_symbol_H-M P-1
_cod_database_code 4067372

loop_
_symmetry_equiv_pos_as_xyz
'x, y, z'
'-x, -y, -z'

loop_
_atom_site_label
_atom_site_type_symbol
_atom_site_fract_x
_atom_site_fract_y
_atom_site_fract_z
_atom_site_U_iso_or_equiv
_atom_site_adp_type
_atom_site_occupancy
_atom_site_symmetry_multiplicity
_atom_site_calc_flag
_atom_site_refinement_flags
Ge1 Ge 0.61768(3) 0.71020(2) 0.79366(2) 0.02069(10) Uani 1 1 d .
O1 O 0.6600(2) 0.60829(18) 1.05140(16) 0.0289(4) Uani 1 1 d .
O2 O 0.3819(2) 0.95913(16) 0.68964(15) 0.0228(4) Uani 1 1 d .
O3 O 0.9034(2) 0.75401(17) 0.63916(15) 0.0222(4) Uani 1 1 d .
C1 C 0.4516(3) 0.7081(2) 0.9266(2) 0.0235(5) Uani 1 1 d .
C2 C 0.2874(3) 0.7536(2) 0.9107(2) 0.0254(5) Uani 1 1 d .
H2A H 0.2549 0.7909 0.8332 0.030 Uiso 1 1 calc R
C3 C 0.1687(3) 0.7461(3) 1.0057(2) 0.0278(6) Uani 1 1 d .
H3A H 0.0570 0.7775 0.9930 0.033 Uiso 1 1 calc R
C4 C 0.2163(3) 0.6922(3) 1.1180(2) 0.0290(6) Uani 1 1 d .
H4A H 0.1365 0.6865 1.1829 0.035 Uiso 1 1 calc R
C5 C 0.3790(3) 0.6461(3) 1.1378(2) 0.0283(6) Uani 1 1 d .
H5A H 0.4102 0.6103 1.2158 0.034 Uiso 1 1 calc R
C6 C 0.4966(3) 0.6529(2) 1.0418(2) 0.0246(5) Uani 1 1 d .
C7 C 0.7144(3) 0.5463(3) 1.1661(2) 0.0293(6) Uani 1 1 d .
H7A H 0.6771 0.4722 1.1948 0.035 Uiso 1 1 calc R
H7B H 0.6695 0.6056 1.2245 0.035 Uiso 1 1 calc R
C8 C 0.8958(4) 0.5040(3) 1.1534(3) 0.0354(6) Uani 1 1 d .
H8A H 0.9357 0.4611 1.2307 0.053 Uiso 1 1 calc R
H8B H 0.9314 0.5780 1.1256 0.053 Uiso 1 1 calc R
H8C H 0.9390 0.4453 1.0955 0.053 Uiso 1 1 calc R
C9 C 0.5175(3) 0.7554(2) 0.6450(2) 0.0201(5) Uani 1 1 d .
C10 C 0.5500(3) 0.6667(2) 0.5698(2) 0.0242(5) Uani 1 1 d .
H10A H 0.6197 0.5825 0.5928 0.029 Uiso 1 1 calc R
C11 C 0.4835(3) 0.6976(3) 0.4621(2) 0.0279(6) Uani 1 1 d .
H11A H 0.5060 0.6351 0.4128 0.033 Uiso 1 1 calc R
C12 C 0.3839(3) 0.8207(3) 0.4274(2) 0.0276(6) Uani 1 1 d .
H12A H 0.3397 0.8431 0.3531 0.033 Uiso 1 1 calc R
C13 C 0.3479(3) 0.9118(3) 0.5005(2) 0.0239(5) Uani 1 1 d .
H13A H 0.2801 0.9962 0.4760 0.029 Uiso 1 1 calc R
C14 C 0.4120(3) 0.8784(2) 0.6097(2) 0.0206(5) Uani 1 1 d .
C15 C 0.2730(3) 1.0859(2) 0.6629(2) 0.0233(5) Uani 1 1 d .
H15A H 0.1658 1.0850 0.6498 0.028 Uiso 1 1 calc R
H15B H 0.3163 1.1316 0.5901 0.028 Uiso 1 1 calc R
C16 C 0.2573(3) 1.1496(3) 0.7681(2) 0.0295(6) Uani 1 1 d .
H16A H 0.1849 1.2377 0.7527 0.044 Uiso 1 1 calc R
H16B H 0.3645 1.1483 0.7811 0.044 Uiso 1 1 calc R
H16C H 0.2123 1.1044 0.8392 0.044 Uiso 1 1 calc R
C17 C 0.7279(3) 0.8271(2) 0.8043(2) 0.0187(5) Uani 1 1 d .
C18 C 0.6778(3) 0.9067(2) 0.8899(2) 0.0233(5) Uani 1 1 d .
H18A H 0.5870 0.9039 0.9458 0.028 Uiso 1 1 calc R
C19 C 0.7575(3) 0.9902(2) 0.8953(2) 0.0255(5) Uani 1 1 d .
H19A H 0.7201 1.0449 0.9534 0.031 Uiso 1 1 calc R
C20 C 0.8918(3) 0.9931(2) 0.8153(2) 0.0255(5) Uani 1 1 d .
H20A H 0.9478 1.0491 0.8195 0.031 Uiso 1 1 calc R
C21 C 0.9453(3) 0.9144(2) 0.7286(2) 0.0230(5) Uani 1 1 d .
H21A H 1.0373 0.9167 0.6737 0.028 Uiso 1 1 calc R
C22 C 0.8629(3) 0.8326(2) 0.7235(2) 0.0199(5) Uani 1 1 d .
C23 C 1.0477(3) 0.7484(3) 0.5596(2) 0.0249(5) Uani 1 1 d .
H23A H 1.1424 0.7248 0.6053 0.030 Uiso 1 1 calc R
H23B H 1.0358 0.8320 0.5091 0.030 Uiso 1 1 calc R
C24 C 1.0708(3) 0.6494(3) 0.4836(2) 0.0308(6) Uani 1 1 d .
H24A H 1.1686 0.6427 0.4276 0.046 Uiso 1 1 calc R
H24B H 0.9763 0.6739 0.4390 0.046 Uiso 1 1 calc R
H24C H 1.0826 0.5672 0.5347 0.046 Uiso 1 1 calc R
H1 H 0.742(3) 0.568(2) 0.795(2) 0.008(6) Uiso 1 1 d .

loop_
_atom_site_aniso_label
_atom_site_aniso_U_11
_atom_site_aniso_U_22
_atom_site_aniso_U_33
_atom_site_aniso_U_23
_atom_site_aniso_U_13
_atom_site_aniso_U_12
Ge1 0.02030(15) 0.02138(15) 0.01980(14) -0.00226(10) -0.00106(9) -0.00725(11)
O1 0.0240(10) 0.0378(11) 0.0229(9) 0.0015(8) -0.0027(7) -0.0112(8)
O2 0.0245(9) 0.0191(9) 0.0228(8) -0.0029(7) -0.0044(7) -0.0040(7)
O3 0.0172(8) 0.0274(9) 0.0234(8) -0.0098(7) 0.0043(6) -0.0089(7)
C1 0.0255(13) 0.0232(13) 0.0231(12) -0.0038(10) -0.0010(10) -0.0104(10)
C2 0.0260(13) 0.0243(13) 0.0255(12) -0.0016(10) -0.0033(10) -0.0090(11)
C3 0.0211(13) 0.0287(14) 0.0339(14) -0.0057(11) -0.0013(10) -0.0088(11)
C4 0.0301(14) 0.0296(14) 0.0287(13) -0.0040(11) 0.0063(11) -0.0160(12)
C5 0.0316(14) 0.0312(14) 0.0229(12) -0.0020(10) 0.0002(10) -0.0139(12)
C6 0.0234(13) 0.0248(13) 0.0266(13) -0.0038(10) -0.0028(10) -0.0093(10)
C7 0.0348(15) 0.0312(14) 0.0229(12) -0.0027(11) -0.0044(11) -0.0125(12)
C8 0.0347(16) 0.0378(16) 0.0322(15) -0.0028(12) -0.0094(12) -0.0092(13)
C9 0.0180(11) 0.0238(12) 0.0182(11) -0.0027(9) 0.0017(8) -0.0082(10)
C10 0.0222(13) 0.0243(13) 0.0258(12) -0.0065(10) 0.0032(10) -0.0085(10)
C11 0.0266(14) 0.0394(15) 0.0239(12) -0.0133(11) 0.0055(10) -0.0176(12)
C12 0.0220(13) 0.0456(16) 0.0182(11) -0.0044(11) 0.0006(9) -0.0164(12)
C13 0.0182(12) 0.0299(13) 0.0216(11) 0.0010(10) -0.0005(9) -0.0090(10)
C14 0.0186(12) 0.0238(12) 0.0199(11) -0.0031(9) 0.0015(9) -0.0093(10)
C15 0.0198(12) 0.0200(12) 0.0282(13) -0.0010(10) -0.0020(9) -0.0061(10)
C16 0.0271(14) 0.0279(14) 0.0335(14) -0.0097(11) 0.0014(11) -0.0084(11)
C17 0.0145(11) 0.0191(11) 0.0217(11) -0.0020(9) -0.0023(8) -0.0052(9)
C18 0.0189(12) 0.0272(13) 0.0216(12) -0.0027(10) -0.0002(9) -0.0066(10)
C19 0.0229(13) 0.0274(13) 0.0266(13) -0.0078(10) -0.0024(10) -0.0067(11)
C20 0.0226(13) 0.0267(13) 0.0299(13) -0.0058(10) -0.0037(10) -0.0102(11)
C21 0.0161(12) 0.0285(13) 0.0237(12) -0.0036(10) 0.0001(9) -0.0078(10)
C22 0.0165(11) 0.0214(12) 0.0198(11) -0.0021(9) -0.0028(9) -0.0041(9)
C23 0.0168(12) 0.0315(14) 0.0247(12) -0.0070(10) 0.0046(9) -0.0077(10)
C24 0.0276(14) 0.0324(15) 0.0302(14) -0.0117(11) 0.0045(11) -0.0069(12)

loop_
_atom_type_symbol
_atom_type_description
_atom_type_scat_dispersion_real
_atom_type_scat_dispersion_imag
_atom_type_scat_source
C C 0.0033 0.0016 'International Tables Vol C Tables 4.2.6.8 and 6.1.1.4'
H H 0.0000 0.0000 'International Tables Vol C Tables 4.2.6.8 and 6.1.1.4'
O O 0.0106 0.0060 'International Tables Vol C Tables 4.2.6.8 and 6.1.1.4'
Ge Ge 0.1547 1.8001 'International Tables Vol C Tables 4.2.6.8 and 6.1.1.4'

loop_
_geom_angle_atom_site_label_1
_geom_angle_atom_site_label_2
_geom_angle_atom_site_label_3
_geom_angle
C1 Ge1 C17 110.85(10)
C1 Ge1 C9 108.94(10)
C17 Ge1 C9 111.43(10)
C1 Ge1 H1 107.8(8)
C17 Ge1 H1 111.4(8)
C9 Ge1 H1 106.2(8)
C6 O1 C7 118.0(2)
C14 O2 C15 118.73(18)
C22 O3 C23 117.55(19)
C2 C1 C6 118.1(2)
C2 C1 Ge1 121.92(19)
C6 C1 Ge1 119.90(19)
C1 C2 C3 121.8(2)
C1 C2 H2A 119.1
C3 C2 H2A 119.1
C4 C3 C2 118.9(2)
C4 C3 H3A 120.5
C2 C3 H3A 120.5
C3 C4 C5 121.1(2)
C3 C4 H4A 119.4
C5 C4 H4A 119.4
C4 C5 C6 119.4(2)
C4 C5 H5A 120.3
C6 C5 H5A 120.3
O1 C6 C5 124.0(2)
O1 C6 C1 115.3(2)
C5 C6 C1 120.7(2)
O1 C7 C8 108.0(2)
O1 C7 H7A 110.1
C8 C7 H7A 110.1
O1 C7 H7B 110.1
C8 C7 H7B 110.1
H7A C7 H7B 108.4
C7 C8 H8A 109.5
C7 C8 H8B 109.5
H8A C8 H8B 109.5
C7 C8 H8C 109.5
H8A C8 H8C 109.5
H8B C8 H8C 109.5
C10 C9 C14 117.8(2)
C10 C9 Ge1 120.87(19)
C14 C9 Ge1 121.28(17)
C11 C10 C9 121.9(2)
C11 C10 H10A 119.1
C9 C10 H10A 119.1
C12 C11 C10 119.2(2)
C12 C11 H11A 120.4
C10 C11 H11A 120.4
C11 C12 C13 120.6(2)
C11 C12 H12A 119.7
C13 C12 H12A 119.7
C12 C13 C14 119.5(2)
C12 C13 H13A 120.2
C14 C13 H13A 120.2
O2 C14 C13 124.6(2)
O2 C14 C9 114.5(2)
C13 C14 C9 120.9(2)
O2 C15 C16 106.9(2)
O2 C15 H15A 110.3
C16 C15 H15A 110.3
O2 C15 H15B 110.3
C16 C15 H15B 110.3
H15A C15 H15B 108.6
C15 C16 H16A 109.5
C15 C16 H16B 109.5
H16A C16 H16B 109.5
C15 C16 H16C 109.5
H16A C16 H16C 109.5
H16B C16 H16C 109.5
C18 C17 C22 118.0(2)
C18 C17 Ge1 122.46(18)
C22 C17 Ge1 119.58(17)
C19 C18 C17 121.5(2)
C19 C18 H18A 119.2
C17 C18 H18A 119.2
C20 C19 C18 119.5(2)
C20 C19 H19A 120.2
C18 C19 H19A 120.2
C19 C20 C21 120.4(2)
C19 C20 H20A 119.8
C21 C20 H20A 119.8
C22 C21 C20 119.4(2)
C22 C21 H21A 120.3
C20 C21 H21A 120.3
O3 C22 C21 123.7(2)
O3 C22 C17 115.0(2)
C21 C22 C17 121.2(2)
O3 C23 C24 106.9(2)
O3 C23 H23A 110.3
C24 C23 H23A 110.3
O3 C23 H23B 110.3
C24 C23 H23B 110.3
H23A C23 H23B 108.6
C23 C24 H24A 109.5
C23 C24 H24B 109.5
H24A C24 H24B 109.5
C23 C24 H24C 109.5
H24A C24 H24C 109.5
H24B C24 H24C 109.5

loop_
_geom_bond_atom_site_label_1
_geom_bond_atom_site_label_2
_geom_bond_distance
Ge1 C1 1.944(3)
Ge1 C17 1.945(2)
Ge1 C9 1.950(2)
Ge1 H1 1.60(2)
O1 C6 1.369(3)
O1 C7 1.437(3)
O2 C14 1.366(3)
O2 C15 1.430(3)
O3 C22 1.377(3)
O3 C23 1.434(3)
C1 C2 1.390(4)
C1 C6 1.403(3)
C2 C3 1.399(4)
C2 H2A 0.9500
C3 C4 1.378(4)
C3 H3A 0.9500
C4 C5 1.388(4)
C4 H4A 0.9500
C5 C6 1.398(4)
C5 H5A 0.9500
C7 C8 1.495(4)
C7 H7A 0.9900
C7 H7B 0.9900
C8 H8A 0.9800
C8 H8B 0.9800
C8 H8C 0.9800
C9 C10 1.392(3)
C9 C14 1.403(3)
C10 C11 1.388(4)
C10 H10A 0.9500
C11 C12 1.385(4)
C11 H11A 0.9500
C12 C13 1.390(4)
C12 H12A 0.9500
C13 C14 1.392(3)
C13 H13A 0.9500
C15 C16 1.503(3)
C15 H15A 0.9900
C15 H15B 0.9900
C16 H16A 0.9800
C16 H16B 0.9800
C16 H16C 0.9800
C17 C18 1.393(3)
C17 C22 1.401(3)
C18 C19 1.389(4)
C18 H18A 0.9500
C19 C20 1.385(4)
C19 H19A 0.9500
C20 C21 1.394(3)
C20 H20A 0.9500
C21 C22 1.390(3)
C21 H21A 0.9500
C23 C24 1.509(4)
C23 H23A 0.9900
C23 H23B 0.9900
C24 H24A 0.9800
C24 H24B 0.9800
C24 H24C 0.9800
